data_7040960
loop_
_publ_author_name
'Almenara, N.'
'Ibarlucea, L.'
'Mendicute-Fierro, C'
'Seco, J. M.'
'Rodr\'iguez-Di\'eguez, A'
'Garralda, M. A.'
'Huertos, M. A.'

_publ_section_title
;
 A pentacoordinated norbornenyl-acyl-rhodium(iii) complex as a likely
 intermediate in the catalytic hydroacylation of norbornadiene.
;
_journal_issue 46
_journal_name_full 'Dalton transactions (Cambridge, England : 2003)'
_journal_page_first 18502
_journal_page_last 18509
_journal_paper_doi 10.1039/c6dt03778j
_journal_volume 45
_journal_year 2016
_chemical_formula_sum 'C36 H29 Cl3 F3 N O P Rh'
_chemical_formula_weight 788.83
_chemical_name_systematic
;
 ?
;
_space_group_crystal_system triclinic
_space_group_IT_number 2
_space_group_name_Hall '-P 1'
_space_group_name_H-M_alt 'P -1'
_symmetry_space_group_name_Hall '-P 1'
_symmetry_space_group_name_H-M 'P -1'
_atom_sites_solution_hydrogens geom
_audit_creation_method SHELXL-2014
_audit_update_record
;
2016-09-21 deposited with the CCDC.
2016-10-18 downloaded from the CCDC.
;
_cell_angle_alpha 69.671(2)
_cell_angle_beta 79.770(2)
_cell_angle_gamma 76.835(2)
_cell_formula_units_Z 4
_cell_length_a 12.3494(6)
_cell_length_b 14.4492(7)
_cell_length_c 20.1293(9)
_cell_measurement_reflns_used 16973
_cell_measurement_temperature 100(2)
_cell_measurement_theta_max 28.80
_cell_measurement_theta_min 2.14
_cell_volume 3260.5(3)
_computing_cell_refinement 'Bruker Apex II'
_computing_data_collection 'Bruker ApexII'
_computing_data_reduction 'Bruker Apex II'
_computing_molecular_graphics 'ORTEP3 (Farrugia, 1997)'
_computing_structure_refinement 'SHELXL-2014 (Sheldrick, 2014)'
_computing_structure_solution 'SHELXL-2014 (Sheldrick, 2014)'
_diffrn_ambient_temperature 100(2)
_diffrn_measured_fraction_theta_full 0.999
_diffrn_measured_fraction_theta_max 0.997
_diffrn_measurement_device_type 'Bruker D8 Venture'
_diffrn_measurement_method 'Phi and Omega Scans'
_diffrn_radiation_type MoK\a
_diffrn_radiation_wavelength 0.71073
_diffrn_reflns_av_R_equivalents 0.0461
_diffrn_reflns_av_unetI/netI 0.0228
_diffrn_reflns_Laue_measured_fraction_full 0.999
_diffrn_reflns_Laue_measured_fraction_max 0.997
_diffrn_reflns_limit_h_max 16
_diffrn_reflns_limit_h_min -16
_diffrn_reflns_limit_k_max 19
_diffrn_reflns_limit_k_min -19
_diffrn_reflns_limit_l_max 27
_diffrn_reflns_limit_l_min -27
_diffrn_reflns_number 163285
_diffrn_reflns_point_group_measured_fraction_full 0.999
_diffrn_reflns_point_group_measured_fraction_max 0.997
_diffrn_reflns_theta_full 25.242
_diffrn_reflns_theta_max 28.796
_diffrn_reflns_theta_min 2.139
_diffrn_source 'fine-focus sealed tube'
_exptl_absorpt_coefficient_mu 0.868
_exptl_absorpt_correction_T_max 0.75
_exptl_absorpt_correction_T_min 0.58
_exptl_absorpt_correction_type multi-scan
_exptl_absorpt_process_details 'Bruker SADABS (Bruker, 1999)'
_exptl_crystal_colour yellow
_exptl_crystal_density_diffrn 1.607
_exptl_crystal_description block
_exptl_crystal_F_000 1592
_exptl_crystal_size_max 0.10
_exptl_crystal_size_mid 0.08
_exptl_crystal_size_min 0.07
_refine_diff_density_max 1.970
_refine_diff_density_min -2.021
_refine_diff_density_rms 0.132
_refine_ls_extinction_method none
_refine_ls_goodness_of_fit_ref 1.081
_refine_ls_hydrogen_treatment constr
_refine_ls_matrix_type full
_refine_ls_number_parameters 829
_refine_ls_number_reflns 16973
_refine_ls_number_restraints 0
_refine_ls_restrained_S_all 1.081
_refine_ls_R_factor_all 0.0657
_refine_ls_R_factor_gt 0.0483
_refine_ls_shift/su_max 0.001
_refine_ls_shift/su_mean 0.000
_refine_ls_structure_factor_coef Fsqd
_refine_ls_weighting_details 'w=1/[\s^2^(Fo^2^)+(0.0518P)^2^+14.7288P] where P=(Fo^2^+2Fc^2^)/3'
_refine_ls_weighting_scheme calc
_refine_ls_wR_factor_gt 0.1188
_refine_ls_wR_factor_ref 0.1339
_reflns_Friedel_coverage 0.000
_reflns_number_gt 13770
_reflns_number_total 16973
_reflns_threshold_expression 'I > 2\s(I)'
_cod_data_source_file c6dt03778j2.cif
_cod_data_source_block Compound1
_cod_depositor_comments 'Adding full bibliography for 7040960--7040962.cif.'
_cod_database_code 7040960
_shelx_space_group_comment
;
The symmetry employed for this shelxl refinement is uniquely defined
by the following loop, which should always be used as a source of
symmetry information in preference to the above space-group names.
They are only intended as comments.
;
_shelxl_version_number 2014-3

loop_
_space_group_symop_operation_xyz
'x, y, z'
'-x, -y, -z'

loop_
_atom_site_label
_atom_site_type_symbol
_atom_site_fract_x
_atom_site_fract_y
_atom_site_fract_z
_atom_site_U_iso_or_equiv
_atom_site_adp_type
_atom_site_occupancy
_atom_site_site_symmetry_order
_atom_site_calc_flag
_atom_site_refinement_flags_posn
_atom_site_refinement_flags_adp
Cl1D Cl 0.37534(11) 1.41218(9) 0.31069(6) 0.0420(3) Uani 1 1 d . .
Cl2D Cl 0.61738(12) 1.37403(12) 0.31668(8) 0.0549(3) Uani 1 1 d . .
Cl3D Cl 0.54521(13) 0.37313(13) -0.00558(9) 0.0615(4) Uani 1 1 d . .
Cl4D Cl 0.46791(15) 0.44715(15) -0.14714(9) 0.0700(5) Uani 1 1 d . .
F1A F 0.5967(2) 0.41563(19) 0.48021(14) 0.0353(6) Uani 1 1 d . .
F3B F 1.1879(2) 0.41834(19) -0.24921(12) 0.0362(6) Uani 1 1 d . .
F2A F 1.2985(2) 0.6695(2) 0.26828(14) 0.0370(6) Uani 1 1 d . .
F1 F 1.2501(3) 0.5657(2) 0.15859(16) 0.0431(7) Uani 1 1 d . .
F2B F 0.6475(2) 0.3047(2) 0.13736(15) 0.0420(6) Uani 1 1 d . .
C001 C 0.4828(4) 1.3954(4) 0.3619(2) 0.0419(11) Uani 1 1 d . .
H00A H 0.4754 1.3389 0.4050 0.050 Uiso 1 1 calc R U
H00B H 0.4749 1.4546 0.3760 0.050 Uiso 1 1 calc R U
C072 C 0.4298(5) 0.4141(5) -0.0536(3) 0.0528(14) Uani 1 1 d . .
H07A H 0.3835 0.4718 -0.0425 0.063 Uiso 1 1 calc R U
H07B H 0.3856 0.3613 -0.0389 0.063 Uiso 1 1 calc R U
F3A F 0.9963(2) 0.64162(19) 0.72906(12) 0.0327(5) Uani 1 1 d . .
C8B C 1.2211(3) 0.0959(3) 0.20969(17) 0.0178(6) Uani 1 1 d . .
C8A C 0.7709(3) 0.8753(3) 0.29924(16) 0.0153(6) Uani 1 1 d . .
C12A C 0.4743(3) 1.1460(3) 0.35027(19) 0.0200(7) Uani 1 1 d . .
H12A H 0.4257 1.1856 0.3748 0.024 Uiso 1 1 calc R U
C17A C 0.6935(3) 0.9726(3) 0.18064(17) 0.0181(6) Uani 1 1 d . .
H17A H 0.7432 0.9293 0.1596 0.022 Uiso 1 1 calc R U
C16A C 0.6185(3) 1.0517(3) 0.13958(18) 0.0222(7) Uani 1 1 d . .
H16A H 0.6185 1.0601 0.0916 0.027 Uiso 1 1 calc R U
C16B C 1.3735(3) -0.0875(3) 0.36767(17) 0.0197(7) Uani 1 1 d . .
H16B H 1.3739 -0.0980 0.4159 0.024 Uiso 1 1 calc R U
C13B C 1.5173(3) -0.1993(3) 0.22560(19) 0.0213(7) Uani 1 1 d . .
H13B H 1.5684 -0.2540 0.2491 0.026 Uiso 1 1 calc R U
C9B C 1.2965(3) 0.0098(3) 0.25638(17) 0.0162(6) Uani 1 1 d . .
C11B C 1.4320(3) -0.0937(3) 0.11942(18) 0.0199(7) Uani 1 1 d . .
H11B H 1.4292 -0.0785 0.0708 0.024 Uiso 1 1 calc R U
C10B C 1.3700(3) -0.0564(2) 0.22408(17) 0.0151(6) Uani 1 1 d . .
C9A C 0.6936(3) 0.9588(3) 0.25175(17) 0.0151(6) Uani 1 1 d . .
C10A C 0.6184(3) 1.0245(2) 0.28322(17) 0.0144(6) Uani 1 1 d . .
C15A C 0.5454(3) 1.1168(3) 0.17000(18) 0.0223(7) Uani 1 1 d . .
H15A H 0.4970 1.1694 0.1422 0.027 Uiso 1 1 calc R U
C11A C 0.5523(3) 1.0646(3) 0.38661(18) 0.0173(6) Uani 1 1 d . .
H11A H 0.5537 1.0512 0.4351 0.021 Uiso 1 1 calc R U
C1B C 1.1076(3) 0.0282(3) 0.14313(17) 0.0180(6) Uani 1 1 d . .
H1B H 1.0467 0.0713 0.1627 0.022 Uiso 1 1 calc R U
C17B C 1.2980(3) -0.0069(3) 0.32824(17) 0.0178(6) Uani 1 1 d . .
H17B H 1.2491 0.0353 0.3505 0.021 Uiso 1 1 calc R U
C15B C 1.4467(3) -0.1511(3) 0.33608(18) 0.0196(7) Uani 1 1 d . .
H15B H 1.4972 -0.2029 0.3627 0.024 Uiso 1 1 calc R U
C14A C 0.5427(3) 1.1048(3) 0.24300(18) 0.0173(6) Uani 1 1 d . .
C18A C 0.7898(3) 0.6270(3) 0.45262(17) 0.0161(6) Uani 1 1 d . .
C1A C 0.8767(3) 0.9563(2) 0.36402(17) 0.0147(6) Uani 1 1 d . .
H1A H 0.9402 0.9170 0.3432 0.018 Uiso 1 1 calc R U
C2A C 0.8585(3) 1.0672(3) 0.31400(18) 0.0192(6) Uani 1 1 d . .
H2A1 H 0.9090 1.0750 0.2704 0.023 Uiso 1 1 calc R U
H2A2 H 0.7820 1.0895 0.3020 0.023 Uiso 1 1 calc R U
C14B C 1.4457(3) -0.1380(3) 0.26307(18) 0.0175(6) Uani 1 1 d . .
C30B C 1.1586(3) 0.3042(3) -0.03026(17) 0.0169(6) Uani 1 1 d . .
C18B C 1.1740(3) 0.3476(3) 0.09617(18) 0.0201(7) Uani 1 1 d . .
C6A C 0.9089(3) 0.9668(3) 0.43244(18) 0.0183(6) Uani 1 1 d . .
H6A H 0.9446 0.9049 0.4661 0.022 Uiso 1 1 calc R U
C6B C 1.0728(3) 0.0183(3) 0.07515(18) 0.0205(7) Uani 1 1 d . .
H6B H 1.0423 0.0813 0.0401 0.025 Uiso 1 1 calc R U
C13A C 0.4698(3) 1.1668(3) 0.27909(18) 0.0208(7) Uani 1 1 d . .
H13A H 0.4193 1.2212 0.2547 0.025 Uiso 1 1 calc R U
C2B C 1.1174(3) -0.0816(3) 0.19473(18) 0.0223(7) Uani 1 1 d . .
H2B1 H 1.1936 -0.1092 0.2063 0.027 Uiso 1 1 calc R U
H2B2 H 1.0682 -0.0851 0.2385 0.027 Uiso 1 1 calc R U
C3A C 0.8846(4) 1.1261(3) 0.3590(2) 0.0267(8) Uani 1 1 d . .
H3A H 0.9004 1.1935 0.3325 0.032 Uiso 1 1 calc R U
C32A C 0.8689(3) 0.7303(3) 0.64436(18) 0.0220(7) Uani 1 1 d . .
H32A H 0.8256 0.7618 0.6759 0.026 Uiso 1 1 calc R U
C33B C 1.1780(3) 0.3806(3) -0.17707(18) 0.0235(7) Uani 1 1 d . .
C3B C 1.0813(4) -0.1378(3) 0.1520(2) 0.0347(10) Uani 1 1 d . .
H3B H 1.0584 -0.2022 0.1799 0.042 Uiso 1 1 calc R U
C25B C 0.9407(3) 0.2683(3) 0.15554(18) 0.0217(7) Uani 1 1 d . .
H25B H 0.9864 0.2608 0.1898 0.026 Uiso 1 1 calc R U
C25A C 1.0163(3) 0.6427(3) 0.34798(18) 0.0181(6) Uani 1 1 d . .
H25A H 0.9604 0.6098 0.3471 0.022 Uiso 1 1 calc R U
C23A C 0.7415(3) 0.6250(3) 0.39539(18) 0.0209(7) Uani 1 1 d . .
H23A H 0.7524 0.6726 0.3509 0.025 Uiso 1 1 calc R U
C30A C 0.9037(3) 0.7033(3) 0.52950(17) 0.0164(6) Uani 1 1 d . .
C26A C 1.1185(3) 0.6295(3) 0.30708(18) 0.0223(7) Uani 1 1 d . .
H26A H 1.1319 0.5874 0.2794 0.027 Uiso 1 1 calc R U
C12B C 1.5104(3) -0.1771(3) 0.15433(19) 0.0233(7) Uani 1 1 d . .
H12B H 1.5570 -0.2165 0.1290 0.028 Uiso 1 1 calc R U
C34A C 1.0317(3) 0.6127(3) 0.61885(19) 0.0229(7) Uani 1 1 d . .
H34A H 1.0961 0.5669 0.6335 0.028 Uiso 1 1 calc R U
C5A C 0.8064(3) 1.0251(3) 0.4632(2) 0.0248(7) Uani 1 1 d . .
H5A H 0.7616 0.9995 0.5050 0.030 Uiso 1 1 calc R U
C31A C 0.8385(3) 0.7508(3) 0.57664(17) 0.0181(6) Uani 1 1 d . .
H31A H 0.7739 0.7968 0.5626 0.022 Uiso 1 1 calc R U
C29A C 1.0821(3) 0.7529(3) 0.39119(18) 0.0189(6) Uani 1 1 d . .
H29A H 1.0702 0.7935 0.4199 0.023 Uiso 1 1 calc R U
C21A C 0.6611(3) 0.4849(3) 0.4705(2) 0.0241(7) Uani 1 1 d . .
C31B C 1.1683(3) 0.4039(3) -0.06481(19) 0.0237(7) Uani 1 1 d . .
H31B H 1.1681 0.4451 -0.0381 0.028 Uiso 1 1 calc R U
C19A C 0.7718(3) 0.5553(3) 0.51920(19) 0.0209(7) Uani 1 1 d . .
H19A H 0.8038 0.5551 0.5578 0.025 Uiso 1 1 calc R U
C35B C 1.1609(3) 0.2427(3) -0.07129(18) 0.0205(7) Uani 1 1 d . .
H35B H 1.1573 0.1752 -0.0488 0.025 Uiso 1 1 calc R U
C34B C 1.1684(3) 0.2817(3) -0.14540(18) 0.0227(7) Uani 1 1 d . .
H34B H 1.1670 0.2416 -0.1727 0.027 Uiso 1 1 calc R U
C26B C 0.8251(3) 0.2812(3) 0.17213(19) 0.0240(7) Uani 1 1 d . .
H26B H 0.7927 0.2838 0.2170 0.029 Uiso 1 1 calc R U
C7A C 0.9806(3) 1.0498(3) 0.3978(2) 0.0274(8) Uani 1 1 d . .
H7A1 H 1.0056 1.0708 0.4324 0.033 Uiso 1 1 calc R U
H7A2 H 1.0435 1.0319 0.3654 0.033 Uiso 1 1 calc R U
C27B C 0.7602(3) 0.2901(3) 0.1213(2) 0.0290(8) Uani 1 1 d . .
C4A C 0.7920(4) 1.1192(3) 0.4198(2) 0.0304(9) Uani 1 1 d . .
H4A H 0.7352 1.1713 0.4257 0.036 Uiso 1 1 calc R U
C27A C 1.1991(3) 0.6802(3) 0.30855(19) 0.0235(7) Uani 1 1 d . .
C28A C 1.1841(3) 0.7416(3) 0.35010(19) 0.0217(7) Uani 1 1 d . .
H28A H 1.2405 0.7743 0.3506 0.026 Uiso 1 1 calc R U
C24A C 0.9970(3) 0.7045(2) 0.39024(17) 0.0160(6) Uani 1 1 d . .
C20A C 0.7065(3) 0.4842(3) 0.5282(2) 0.0248(7) Uani 1 1 d . .
H20A H 0.6938 0.4369 0.5726 0.030 Uiso 1 1 calc R U
C23B C 1.2798(3) 0.3383(3) 0.1146(2) 0.0272(8) Uani 1 1 d . .
H23B H 1.3334 0.2820 0.1130 0.033 Uiso 1 1 calc R U
C22A C 0.6777(3) 0.5535(3) 0.4039(2) 0.0258(8) Uani 1 1 d . .
H22A H 0.6467 0.5519 0.3655 0.031 Uiso 1 1 calc R U
C33A C 0.9647(3) 0.6620(3) 0.66333(18) 0.0213(7) Uani 1 1 d . .
C35A C 1.0000(3) 0.6336(3) 0.55183(19) 0.0218(7) Uani 1 1 d . .
H35A H 1.0434 0.6007 0.5211 0.026 Uiso 1 1 calc R U
C5B C 1.1698(3) -0.0476(3) 0.0468(2) 0.0286(8) Uani 1 1 d . .
H5B H 1.2173 -0.0271 0.0052 0.034 Uiso 1 1 calc R U
C19B C 1.0947(3) 0.4329(3) 0.0978(2) 0.0263(8) Uani 1 1 d . .
H19B H 1.0238 0.4405 0.0848 0.032 Uiso 1 1 calc R U
C24B C 0.9887(3) 0.2665(3) 0.08725(18) 0.0193(7) Uani 1 1 d . .
C20B C 1.1206(4) 0.5066(3) 0.1188(2) 0.0302(9) Uani 1 1 d . .
H20B H 1.0676 0.5633 0.1202 0.036 Uiso 1 1 calc R U
C29B C 0.9196(3) 0.2727(3) 0.0380(2) 0.0287(8) Uani 1 1 d . .
H29B H 0.9509 0.2693 -0.0068 0.034 Uiso 1 1 calc R U
C32B C 1.1785(4) 0.4433(3) -0.1390(2) 0.0279(8) Uani 1 1 d . .
H32B H 1.1854 0.5100 -0.1621 0.033 Uiso 1 1 calc R U
C4B C 1.1749(4) -0.1404(3) 0.0921(2) 0.0364(10) Uani 1 1 d . .
H4B H 1.2263 -0.1967 0.0879 0.044 Uiso 1 1 calc R U
C21B C 1.2263(4) 0.4939(3) 0.1373(2) 0.0309(9) Uani 1 1 d . .
C7B C 0.9917(4) -0.0565(3) 0.1111(2) 0.0324(9) Uani 1 1 d . .
H7B1 H 0.9306 -0.0327 0.1421 0.039 Uiso 1 1 calc R U
H7B2 H 0.9631 -0.0766 0.0773 0.039 Uiso 1 1 calc R U
C22B C 1.3073(4) 0.4119(3) 0.1355(2) 0.0323(9) Uani 1 1 d . .
H22B H 1.3784 0.4057 0.1477 0.039 Uiso 1 1 calc R U
C28B C 0.8044(4) 0.2838(4) 0.0546(2) 0.0382(10) Uani 1 1 d . .
H28B H 0.7583 0.2870 0.0218 0.046 Uiso 1 1 calc R U
N1B N 1.3633(2) -0.0374(2) 0.15332(14) 0.0140(5) Uani 1 1 d . .
N1A N 0.6235(2) 1.0066(2) 0.35407(14) 0.0147(5) Uani 1 1 d . .
O1B O 1.1574(2) 0.1562(2) 0.23386(13) 0.0260(6) Uani 1 1 d . .
O1A O 0.8362(2) 0.81450(19) 0.27604(13) 0.0209(5) Uani 1 1 d . .
P1B P 1.14073(7) 0.25079(6) 0.06747(4) 0.01618(16) Uani 1 1 d . .
P1A P 0.86136(7) 0.72980(6) 0.44112(4) 0.01310(15) Uani 1 1 d . .
Cl1B Cl 1.40061(7) 0.15377(7) 0.02343(4) 0.02188(17) Uani 1 1 d . .
Cl1A Cl 0.59254(6) 0.81545(6) 0.48521(4) 0.01805(15) Uani 1 1 d . .
Rh1B Rh 1.24910(2) 0.09567(2) 0.11145(2) 0.01542(7) Uani 1 1 d . .
Rh1A Rh 0.74279(2) 0.87924(2) 0.39650(2) 0.01308(7) Uani 1 1 d . .

loop_
_atom_site_aniso_label
_atom_site_aniso_U_11
_atom_site_aniso_U_22
_atom_site_aniso_U_33
_atom_site_aniso_U_23
_atom_site_aniso_U_13
_atom_site_aniso_U_12
Cl1D 0.0545(7) 0.0361(6) 0.0343(5) -0.0133(4) -0.0104(5) 0.0015(5)
Cl2D 0.0510(7) 0.0637(9) 0.0458(7) -0.0260(6) -0.0010(6) 0.0078(6)
Cl3D 0.0476(8) 0.0705(10) 0.0650(9) -0.0130(8) -0.0148(7) -0.0151(7)
Cl4D 0.0712(10) 0.0853(12) 0.0554(9) -0.0084(8) -0.0055(7) -0.0408(9)
F1A 0.0398(14) 0.0367(14) 0.0347(13) -0.0096(11) -0.0020(11) -0.0215(11)
F3B 0.0603(17) 0.0318(13) 0.0108(10) -0.0037(9) 0.0008(10) -0.0060(12)
F2A 0.0236(12) 0.0422(15) 0.0408(14) -0.0181(12) 0.0159(10) -0.0042(10)
F1 0.0553(17) 0.0408(15) 0.0484(16) -0.0327(13) 0.0000(13) -0.0134(13)
F2B 0.0228(12) 0.0589(18) 0.0397(15) -0.0178(13) 0.0049(10) -0.0012(12)
C001 0.050(3) 0.057(3) 0.028(2) -0.014(2) 0.0042(19) -0.032(2)
C072 0.046(3) 0.062(4) 0.047(3) -0.007(3) -0.012(2) -0.014(3)
F3A 0.0505(15) 0.0359(13) 0.0143(10) -0.0085(9) -0.0152(10) -0.0028(11)
C8B 0.0220(16) 0.0215(16) 0.0098(14) -0.0057(12) -0.0027(12) -0.0017(13)
C8A 0.0163(15) 0.0215(16) 0.0098(13) -0.0059(12) -0.0028(11) -0.0042(12)
C12A 0.0184(16) 0.0198(16) 0.0195(16) -0.0081(13) 0.0007(12) 0.0018(13)
C17A 0.0160(15) 0.0248(17) 0.0135(15) -0.0086(13) -0.0007(12) -0.0006(13)
C16A 0.0212(17) 0.0324(19) 0.0108(14) -0.0063(13) -0.0039(12) 0.0002(14)
C16B 0.0186(16) 0.0304(18) 0.0106(14) -0.0058(13) -0.0019(12) -0.0062(14)
C13B 0.0187(16) 0.0224(17) 0.0189(16) -0.0052(13) -0.0033(13) 0.0023(13)
C9B 0.0178(15) 0.0194(16) 0.0112(14) -0.0048(12) -0.0026(11) -0.0023(12)
C11B 0.0195(16) 0.0234(17) 0.0158(15) -0.0084(13) 0.0002(12) -0.0002(13)
C10B 0.0152(14) 0.0179(15) 0.0122(14) -0.0042(12) -0.0009(11) -0.0044(12)
C9A 0.0137(14) 0.0206(16) 0.0114(14) -0.0057(12) -0.0018(11) -0.0028(12)
C10A 0.0120(14) 0.0181(15) 0.0133(14) -0.0051(12) -0.0017(11) -0.0030(11)
C15A 0.0203(16) 0.0276(18) 0.0150(15) -0.0041(13) -0.0056(12) 0.0021(14)
C11A 0.0164(15) 0.0203(16) 0.0155(15) -0.0068(12) 0.0003(12) -0.0036(12)
C1B 0.0191(16) 0.0235(17) 0.0105(14) -0.0048(12) -0.0022(11) -0.0026(13)
C17B 0.0175(15) 0.0232(17) 0.0140(15) -0.0076(12) 0.0003(12) -0.0052(13)
C15B 0.0169(15) 0.0245(17) 0.0166(15) -0.0047(13) -0.0041(12) -0.0034(13)
C14A 0.0149(15) 0.0206(16) 0.0153(15) -0.0053(12) -0.0021(12) -0.0014(12)
C18A 0.0152(15) 0.0193(16) 0.0142(14) -0.0076(12) -0.0006(11) -0.0010(12)
C1A 0.0123(14) 0.0198(15) 0.0126(14) -0.0051(12) -0.0012(11) -0.0045(11)
C2A 0.0195(16) 0.0219(17) 0.0161(15) -0.0038(13) -0.0033(12) -0.0061(13)
C14B 0.0171(15) 0.0197(16) 0.0150(15) -0.0046(12) -0.0017(12) -0.0035(12)
C30B 0.0189(15) 0.0184(16) 0.0112(14) -0.0044(12) -0.0004(11) -0.0006(12)
C18B 0.0273(18) 0.0204(16) 0.0128(14) -0.0077(12) -0.0025(13) -0.0009(13)
C6A 0.0211(16) 0.0216(16) 0.0138(14) -0.0064(12) -0.0057(12) -0.0029(13)
C6B 0.0227(17) 0.0228(17) 0.0140(15) -0.0024(13) -0.0044(12) -0.0038(13)
C13A 0.0194(16) 0.0206(16) 0.0179(16) -0.0039(13) -0.0032(13) 0.0025(13)
C2B 0.0235(17) 0.0262(18) 0.0147(15) -0.0010(13) -0.0034(13) -0.0070(14)
C3A 0.037(2) 0.0238(18) 0.0221(18) -0.0027(14) -0.0120(15) -0.0114(16)
C32A 0.0279(18) 0.0266(18) 0.0144(15) -0.0111(13) 0.0004(13) -0.0053(14)
C33B 0.0281(18) 0.0279(19) 0.0100(14) -0.0045(13) 0.0008(13) -0.0013(15)
C3B 0.049(3) 0.027(2) 0.030(2) 0.0011(16) -0.0191(19) -0.0152(18)
C25B 0.0269(18) 0.0214(17) 0.0129(15) -0.0048(13) -0.0011(13) 0.0019(14)
C25A 0.0180(16) 0.0192(16) 0.0158(15) -0.0068(12) -0.0005(12) 0.0003(12)
C23A 0.0244(17) 0.0272(18) 0.0127(15) -0.0062(13) -0.0010(12) -0.0090(14)
C30A 0.0188(15) 0.0195(16) 0.0122(14) -0.0067(12) 0.0005(11) -0.0050(12)
C26A 0.0241(18) 0.0238(17) 0.0151(15) -0.0076(13) 0.0027(13) 0.0019(14)
C12B 0.0211(17) 0.0248(18) 0.0202(17) -0.0085(14) -0.0011(13) 0.0047(14)
C34A 0.0253(18) 0.0233(17) 0.0186(16) -0.0049(13) -0.0076(13) 0.0000(14)
C5A 0.0284(19) 0.031(2) 0.0198(17) -0.0146(15) -0.0021(14) -0.0044(15)
C31A 0.0184(15) 0.0208(16) 0.0142(15) -0.0073(12) -0.0004(12) -0.0005(12)
C29A 0.0190(16) 0.0197(16) 0.0176(15) -0.0067(13) -0.0024(12) -0.0016(13)
C21A 0.0206(17) 0.0256(18) 0.0282(19) -0.0103(15) 0.0001(14) -0.0074(14)
C31B 0.032(2) 0.0246(18) 0.0159(16) -0.0082(14) 0.0003(14) -0.0082(15)
C19A 0.0236(17) 0.0194(16) 0.0169(16) -0.0026(13) -0.0053(13) -0.0007(13)
C35B 0.0291(18) 0.0181(16) 0.0118(15) -0.0039(12) -0.0023(13) -0.0008(13)
C34B 0.0301(19) 0.0241(18) 0.0140(15) -0.0093(13) -0.0012(13) -0.0011(14)
C26B 0.0278(19) 0.0203(17) 0.0181(16) -0.0044(13) 0.0016(14) 0.0015(14)
C7A 0.031(2) 0.034(2) 0.0213(17) -0.0064(15) -0.0065(15) -0.0148(16)
C27B 0.0211(18) 0.030(2) 0.030(2) -0.0074(16) 0.0028(15) -0.0008(15)
C4A 0.041(2) 0.0234(19) 0.030(2) -0.0151(16) -0.0099(17) 0.0020(16)
C27A 0.0197(17) 0.0249(18) 0.0174(16) -0.0029(13) 0.0050(13) 0.0013(13)
C28A 0.0154(15) 0.0224(17) 0.0221(17) -0.0023(13) -0.0006(13) -0.0019(13)
C24A 0.0156(15) 0.0189(15) 0.0109(13) -0.0046(12) -0.0005(11) 0.0011(12)
C20A 0.0255(18) 0.0214(17) 0.0219(17) -0.0003(14) -0.0030(14) -0.0035(14)
C23B 0.031(2) 0.0240(18) 0.0290(19) -0.0136(15) -0.0080(15) 0.0020(15)
C22A 0.0265(19) 0.034(2) 0.0219(17) -0.0115(15) -0.0034(14) -0.0102(15)
C33A 0.0335(19) 0.0222(17) 0.0105(14) -0.0036(12) -0.0075(13) -0.0084(14)
C35A 0.0234(17) 0.0246(18) 0.0175(16) -0.0087(13) -0.0023(13) -0.0015(14)
C5B 0.031(2) 0.038(2) 0.0230(18) -0.0179(16) -0.0062(15) -0.0009(16)
C19B 0.030(2) 0.0217(18) 0.0277(19) -0.0105(15) -0.0004(15) -0.0034(15)
C24B 0.0205(16) 0.0165(15) 0.0176(15) -0.0052(12) -0.0005(12) 0.0014(12)
C20B 0.034(2) 0.0231(19) 0.033(2) -0.0140(16) 0.0075(16) -0.0043(16)
C29B 0.0250(19) 0.041(2) 0.0181(17) -0.0112(16) 0.0003(14) -0.0018(16)
C32B 0.041(2) 0.0231(18) 0.0193(17) -0.0063(14) 0.0014(15) -0.0097(16)
C4B 0.049(3) 0.028(2) 0.037(2) -0.0164(18) -0.017(2) 0.0022(18)
C21B 0.044(2) 0.032(2) 0.0244(19) -0.0181(16) 0.0025(16) -0.0109(18)
C7B 0.033(2) 0.040(2) 0.0233(18) 0.0023(16) -0.0111(16) -0.0188(18)
C22B 0.036(2) 0.035(2) 0.033(2) -0.0169(18) -0.0105(17) -0.0059(18)
C28B 0.026(2) 0.062(3) 0.029(2) -0.021(2) -0.0054(16) -0.001(2)
N1B 0.0123(12) 0.0187(13) 0.0096(12) -0.0040(10) -0.0007(9) -0.0010(10)
N1A 0.0084(11) 0.0249(14) 0.0101(12) -0.0066(10) -0.0010(9) 0.0000(10)
O1B 0.0355(15) 0.0260(13) 0.0135(11) -0.0097(10) -0.0042(10) 0.0068(11)
O1A 0.0259(13) 0.0237(13) 0.0135(11) -0.0107(10) -0.0036(9) 0.0037(10)
P1B 0.0201(4) 0.0170(4) 0.0095(3) -0.0048(3) -0.0015(3) 0.0013(3)
P1A 0.0135(4) 0.0168(4) 0.0092(3) -0.0059(3) -0.0006(3) -0.0010(3)
Cl1B 0.0202(4) 0.0264(4) 0.0143(3) -0.0045(3) 0.0018(3) -0.0010(3)
Cl1A 0.0153(3) 0.0229(4) 0.0132(3) -0.0042(3) 0.0008(3) -0.0024(3)
Rh1B 0.01753(13) 0.01888(13) 0.00882(11) -0.00592(9) -0.00088(9) 0.00067(9)
Rh1A 0.01312(12) 0.01744(13) 0.00903(11) -0.00611(9) -0.00067(8) -0.00091(9)

loop_
_atom_type_symbol
_atom_type_description
_atom_type_scat_dispersion_real
_atom_type_scat_dispersion_imag
_atom_type_scat_source
C C 0.0033 0.0016 'International Tables Vol C Tables 4.2.6.8 and 6.1.1.4'
H H 0.0000 0.0000 'International Tables Vol C Tables 4.2.6.8 and 6.1.1.4'
N N 0.0061 0.0033 'International Tables Vol C Tables 4.2.6.8 and 6.1.1.4'
O O 0.0106 0.0060 'International Tables Vol C Tables 4.2.6.8 and 6.1.1.4'
F F 0.0171 0.0103 'International Tables Vol C Tables 4.2.6.8 and 6.1.1.4'
P P 0.1023 0.0942 'International Tables Vol C Tables 4.2.6.8 and 6.1.1.4'
Cl Cl 0.1484 0.1585 'International Tables Vol C Tables 4.2.6.8 and 6.1.1.4'
Rh Rh -1.1178 0.9187 'International Tables Vol C Tables 4.2.6.8 and 6.1.1.4'

loop_
_geom_angle_atom_site_label_1
_geom_angle_atom_site_label_2
_geom_angle_atom_site_label_3
_geom_angle
Cl1D C001 Cl2D 113.1(3)
Cl1D C001 H00A 108.9
Cl2D C001 H00A 108.9
Cl1D C001 H00B 108.9
Cl2D C001 H00B 108.9
H00A C001 H00B 107.8
Cl3D C072 Cl4D 112.6(3)
Cl3D C072 H07A 109.1
Cl4D C072 H07A 109.1
Cl3D C072 H07B 109.1
Cl4D C072 H07B 109.1
H07A C072 H07B 107.8
O1B C8B C9B 120.6(3)
O1B C8B Rh1B 128.3(3)
C9B C8B Rh1B 110.9(2)
O1A C8A C9A 120.6(3)
O1A C8A Rh1A 128.3(2)
C9A C8A Rh1A 111.0(2)
C13A C12A C11A 120.1(3)
C13A C12A H12A 120.0
C11A C12A H12A 120.0
C9A C17A C16A 120.4(3)
C9A C17A H17A 119.8
C16A C17A H17A 119.8
C15A C16A C17A 120.3(3)
C15A C16A H16A 119.8
C17A C16A H16A 119.8
C15B C16B C17B 121.1(3)
C15B C16B H16B 119.4
C17B C16B H16B 119.4
C12B C13B C14B 119.2(3)
C12B C13B H13B 120.4
C14B C13B H13B 120.4
C17B C9B C10B 118.8(3)
C17B C9B C8B 123.8(3)
C10B C9B C8B 117.4(3)
N1B C11B C12B 122.1(3)
N1B C11B H11B 118.9
C12B C11B H11B 118.9
N1B C10B C9B 116.3(3)
N1B C10B C14B 122.1(3)
C9B C10B C14B 121.6(3)
C17A C9A C10A 119.5(3)
C17A C9A C8A 123.4(3)
C10A C9A C8A 117.1(3)
N1A C10A C9A 116.3(3)
N1A C10A C14A 122.6(3)
C9A C10A C14A 121.1(3)
C16A C15A C14A 120.9(3)
C16A C15A H15A 119.5
C14A C15A H15A 119.5
N1A C11A C12A 122.2(3)
N1A C11A H11A 118.9
C12A C11A H11A 118.9
C2B C1B C6B 101.9(3)
C2B C1B Rh1B 119.3(2)
C6B C1B Rh1B 107.4(2)
C2B C1B H1B 109.2
C6B C1B H1B 109.2
Rh1B C1B H1B 109.2
C9B C17B C16B 120.2(3)
C9B C17B H17B 119.9
C16B C17B H17B 119.9
C16B C15B C14B 120.3(3)
C16B C15B H15B 119.8
C14B C15B H15B 119.8
C10A C14A C13A 117.2(3)
C10A C14A C15A 117.7(3)
C13A C14A C15A 125.0(3)
C23A C18A C19A 118.5(3)
C23A C18A P1A 119.6(3)
C19A C18A P1A 121.6(3)
C2A C1A C6A 102.1(3)
C2A C1A Rh1A 119.4(2)
C6A C1A Rh1A 106.8(2)
C2A C1A H1A 109.4
C6A C1A H1A 109.4
Rh1A C1A H1A 109.4
C3A C2A C1A 103.5(3)
C3A C2A H2A1 111.1
C1A C2A H2A1 111.1
C3A C2A H2A2 111.1
C1A C2A H2A2 111.1
H2A1 C2A H2A2 109.0
C10B C14B C15B 117.9(3)
C10B C14B C13B 117.3(3)
C15B C14B C13B 124.7(3)
C31B C30B C35B 118.8(3)
C31B C30B P1B 122.1(3)
C35B C30B P1B 119.0(3)
C23B C18B C19B 119.0(3)
C23B C18B P1B 120.2(3)
C19B C18B P1B 120.8(3)
C5A C6A C7A 100.1(3)
C5A C6A C1A 106.7(3)
C7A C6A C1A 99.9(3)
C5A C6A H6A 115.9
C7A C6A H6A 115.9
C1A C6A H6A 115.9
C5B C6B C7B 100.6(3)
C5B C6B C1B 107.0(3)
C7B C6B C1B 99.5(3)
C5B C6B H6B 115.8
C7B C6B H6B 115.8
C1B C6B H6B 115.8
C12A C13A C14A 119.2(3)
C12A C13A H13A 120.4
C14A C13A H13A 120.4
C3B C2B C1B 103.5(3)
C3B C2B H2B1 111.1
C1B C2B H2B1 111.1
C3B C2B H2B2 111.1
C1B C2B H2B2 111.1
H2B1 C2B H2B2 109.0
C4A C3A C7A 100.6(3)
C4A C3A C2A 105.8(3)
C7A C3A C2A 100.1(3)
C4A C3A H3A 116.0
C7A C3A H3A 116.0
C2A C3A H3A 116.0
C33A C32A C31A 118.1(3)
C33A C32A H32A 121.0
C31A C32A H32A 121.0
F3B C33B C34B 118.5(3)
F3B C33B C32B 118.5(3)
C34B C33B C32B 123.0(3)
C4B C3B C7B 100.5(3)
C4B C3B C2B 105.1(3)
C7B C3B C2B 101.0(3)
C4B C3B H3B 116.0
C7B C3B H3B 116.0
C2B C3B H3B 116.0
C26B C25B C24B 120.3(3)
C26B C25B H25B 119.9
C24B C25B H25B 119.9
C26A C25A C24A 120.8(3)
C26A C25A H25A 119.6
C24A C25A H25A 119.6
C22A C23A C18A 121.2(3)
C22A C23A H23A 119.4
C18A C23A H23A 119.4
C31A C30A C35A 118.8(3)
C31A C30A P1A 120.2(3)
C35A C30A P1A 121.0(3)
C27A C26A C25A 118.4(3)
C27A C26A H26A 120.8
C25A C26A H26A 120.8
C13B C12B C11B 119.7(3)
C13B C12B H12B 120.1
C11B C12B H12B 120.1
C35A C34A C33A 117.9(3)
C35A C34A H34A 121.0
C33A C34A H34A 121.0
C4A C5A C6A 107.9(3)
C4A C5A H5A 126.0
C6A C5A H5A 126.0
C32A C31A C30A 120.8(3)
C32A C31A H31A 119.6
C30A C31A H31A 119.6
C28A C29A C24A 121.2(3)
C28A C29A H29A 119.4
C24A C29A H29A 119.4
F1A C21A C20A 118.4(3)
F1A C21A C22A 119.2(3)
C20A C21A C22A 122.4(4)
C30B C31B C32B 121.0(3)
C30B C31B H31B 119.5
C32B C31B H31B 119.5
C20A C19A C18A 120.5(3)
C20A C19A H19A 119.8
C18A C19A H19A 119.8
C34B C35B C30B 120.7(3)
C34B C35B H35B 119.6
C30B C35B H35B 119.6
C33B C34B C35B 118.3(3)
C33B C34B H34B 120.9
C35B C34B H34B 120.9
C27B C26B C25B 118.7(3)
C27B C26B H26B 120.7
C25B C26B H26B 120.7
C3A C7A C6A 93.5(3)
C3A C7A H7A1 113.0
C6A C7A H7A1 113.0
C3A C7A H7A2 113.0
C6A C7A H7A2 113.0
H7A1 C7A H7A2 110.4
F2B C27B C26B 118.3(4)
F2B C27B C28B 118.9(4)
C26B C27B C28B 122.8(4)
C5A C4A C3A 107.5(4)
C5A C4A H4A 126.2
C3A C4A H4A 126.2
F2A C27A C26A 119.3(3)
F2A C27A C28A 117.9(4)
C26A C27A C28A 122.9(3)
C27A C28A C29A 117.9(3)
C27A C28A H28A 121.1
C29A C28A H28A 121.1
C25A C24A C29A 118.8(3)
C25A C24A P1A 122.4(3)
C29A C24A P1A 118.7(3)
C21A C20A C19A 119.0(3)
C21A C20A H20A 120.5
C19A C20A H20A 120.5
C18B C23B C22B 121.1(4)
C18B C23B H23B 119.5
C22B C23B H23B 119.5
C21A C22A C23A 118.5(3)
C21A C22A H22A 120.8
C23A C22A H22A 120.8
F3A C33A C32A 118.9(3)
F3A C33A C34A 117.7(3)
C32A C33A C34A 123.3(3)
C34A C35A C30A 121.1(3)
C34A C35A H35A 119.4
C30A C35A H35A 119.4
C4B C5B C6B 107.5(4)
C4B C5B H5B 126.2
C6B C5B H5B 126.2
C20B C19B C18B 120.6(4)
C20B C19B H19B 119.7
C18B C19B H19B 119.7
C29B C24B C25B 119.0(3)
C29B C24B P1B 122.2(3)
C25B C24B P1B 118.8(3)
C21B C20B C19B 118.5(4)
C21B C20B H20B 120.8
C19B C20B H20B 120.8
C24B C29B C28B 121.0(4)
C24B C29B H29B 119.5
C28B C29B H29B 119.5
C33B C32B C31B 118.2(4)
C33B C32B H32B 120.9
C31B C32B H32B 120.9
C5B C4B C3B 107.5(4)
C5B C4B H4B 126.2
C3B C4B H4B 126.2
F1 C21B C22B 119.2(4)
F1 C21B C20B 117.9(4)
C22B C21B C20B 122.8(4)
C3B C7B C6B 93.5(3)
C3B C7B H7B1 113.0
C6B C7B H7B1 113.0
C3B C7B H7B2 113.0
C6B C7B H7B2 113.0
H7B1 C7B H7B2 110.4
C21B C22B C23B 118.0(4)
C21B C22B H22B 121.0
C23B C22B H22B 121.0
C27B C28B C29B 118.2(4)
C27B C28B H28B 120.9
C29B C28B H28B 120.9
C11B N1B C10B 119.4(3)
C11B N1B Rh1B 128.7(2)
C10B N1B Rh1B 111.5(2)
C11A N1A C10A 118.6(3)
C11A N1A Rh1A 129.4(2)
C10A N1A Rh1A 111.8(2)
C24B P1B C18B 102.51(16)
C24B P1B C30B 102.34(16)
C18B P1B C30B 102.77(16)
C24B P1B Rh1B 119.73(12)
C18B P1B Rh1B 113.44(12)
C30B P1B Rh1B 113.97(11)
C18A P1A C30A 103.65(15)
C18A P1A C24A 106.30(15)
C30A P1A C24A 101.19(15)
C18A P1A Rh1A 108.66(11)
C30A P1A Rh1A 116.78(11)
C24A P1A Rh1A 118.80(11)
C8B Rh1B C1B 81.27(14)
C8B Rh1B N1B 83.73(12)
C1B Rh1B N1B 95.37(12)
C8B Rh1B P1B 94.30(10)
C1B Rh1B P1B 91.02(10)
N1B Rh1B P1B 172.93(8)
C8B Rh1B Cl1B 127.60(11)
C1B Rh1B Cl1B 151.08(9)
N1B Rh1B Cl1B 87.24(8)
P1B Rh1B Cl1B 88.61(3)
C8A Rh1A C1A 82.96(13)
C8A Rh1A N1A 83.73(12)
C1A Rh1A N1A 94.40(12)
C8A Rh1A P1A 94.12(10)
C1A Rh1A P1A 90.98(9)
N1A Rh1A P1A 173.91(8)
C8A Rh1A Cl1A 126.04(10)
C1A Rh1A Cl1A 150.85(9)
N1A Rh1A Cl1A 86.94(8)
P1A Rh1A Cl1A 89.76(3)

loop_
_geom_bond_atom_site_label_1
_geom_bond_atom_site_label_2
_geom_bond_distance
Cl1D C001 1.746(5)
Cl2D C001 1.764(5)
Cl3D C072 1.739(6)
Cl4D C072 1.777(6)
F1A C21A 1.357(4)
F3B C33B 1.356(4)
F2A C27A 1.354(4)
F1 C21B 1.357(5)
F2B C27B 1.356(5)
C001 H00A 0.9700
C001 H00B 0.9700
C072 H07A 0.9700
C072 H07B 0.9700
F3A C33A 1.360(4)
C8B O1B 1.209(4)
C8B C9B 1.505(5)
C8B Rh1B 1.947(3)
C8A O1A 1.212(4)
C8A C9A 1.509(4)
C8A Rh1A 1.945(3)
C12A C13A 1.367(5)
C12A C11A 1.408(5)
C12A H12A 0.9300
C17A C9A 1.375(4)
C17A C16A 1.407(5)
C17A H17A 0.9300
C16A C15A 1.375(5)
C16A H16A 0.9300
C16B C15B 1.374(5)
C16B C17B 1.408(5)
C16B H16B 0.9300
C13B C12B 1.371(5)
C13B C14B 1.417(5)
C13B H13B 0.9300
C9B C17B 1.384(4)
C9B C10B 1.411(5)
C11B N1B 1.309(4)
C11B C12B 1.416(5)
C11B H11B 0.9300
C10B N1B 1.368(4)
C10B C14B 1.412(5)
C9A C10A 1.405(4)
C10A N1A 1.369(4)
C10A C14A 1.413(4)
C15A C14A 1.414(5)
C15A H15A 0.9300
C11A N1A 1.321(4)
C11A H11A 0.9300
C1B C2B 1.557(5)
C1B C6B 1.565(5)
C1B Rh1B 2.088(3)
C1B H1B 0.9800
C17B H17B 0.9300
C15B C14B 1.417(5)
C15B H15B 0.9300
C14A C13A 1.413(5)
C18A C23A 1.400(5)
C18A C19A 1.398(5)
C18A P1A 1.824(3)
C1A C2A 1.557(5)
C1A C6A 1.564(4)
C1A Rh1A 2.086(3)
C1A H1A 0.9800
C2A C3A 1.555(5)
C2A H2A1 0.9700
C2A H2A2 0.9700
C30B C31B 1.389(5)
C30B C35B 1.401(5)
C30B P1B 1.839(3)
C18B C23B 1.386(5)
C18B C19B 1.395(5)
C18B P1B 1.835(4)
C6A C5A 1.513(5)
C6A C7A 1.546(5)
C6A H6A 0.9800
C6B C5B 1.511(5)
C6B C7B 1.546(5)
C6B H6B 0.9800
C13A H13A 0.9300
C2B C3B 1.544(6)
C2B H2B1 0.9700
C2B H2B2 0.9700
C3A C4A 1.511(6)
C3A C7A 1.539(6)
C3A H3A 0.9800
C32A C33A 1.373(5)
C32A C31A 1.392(5)
C32A H32A 0.9300
C33B C34B 1.372(5)
C33B C32B 1.376(5)
C3B C4B 1.519(7)
C3B C7B 1.531(6)
C3B H3B 0.9800
C25B C26B 1.392(5)
C25B C24B 1.404(5)
C25B H25B 0.9300
C25A C26A 1.392(5)
C25A C24A 1.392(5)
C25A H25A 0.9300
C23A C22A 1.385(5)
C23A H23A 0.9300
C30A C31A 1.397(4)
C30A C35A 1.400(5)
C30A P1A 1.831(3)
C26A C27A 1.373(6)
C26A H26A 0.9300
C12B H12B 0.9300
C34A C35A 1.384(5)
C34A C33A 1.381(5)
C34A H34A 0.9300
C5A C4A 1.327(6)
C5A H5A 0.9300
C31A H31A 0.9300
C29A C28A 1.389(5)
C29A C24A 1.394(5)
C29A H29A 0.9300
C21A C20A 1.372(5)
C21A C22A 1.377(5)
C31B C32B 1.394(5)
C31B H31B 0.9300
C19A C20A 1.391(5)
C19A H19A 0.9300
C35B C34B 1.394(5)
C35B H35B 0.9300
C34B H34B 0.9300
C26B C27B 1.364(6)
C26B H26B 0.9300
C7A H7A1 0.9700
C7A H7A2 0.9700
C27B C28B 1.381(6)
C4A H4A 0.9300
C27A C28A 1.380(5)
C28A H28A 0.9300
C24A P1A 1.833(3)
C20A H20A 0.9300
C23B C22B 1.397(5)
C23B H23B 0.9300
C22A H22A 0.9300
C35A H35A 0.9300
C5B C4B 1.328(6)
C5B H5B 0.9300
C19B C20B 1.389(6)
C19B H19B 0.9300
C24B C29B 1.386(5)
C24B P1B 1.828(4)
C20B C21B 1.376(6)
C20B H20B 0.9300
C29B C28B 1.387(6)
C29B H29B 0.9300
C32B H32B 0.9300
C4B H4B 0.9300
C21B C22B 1.372(6)
C7B H7B1 0.9700
C7B H7B2 0.9700
C22B H22B 0.9300
C28B H28B 0.9300
N1B Rh1B 2.111(3)
N1A Rh1A 2.100(3)
P1B Rh1B 2.2966(9)
P1A Rh1A 2.3006(8)
Cl1B Rh1B 2.4186(9)
Cl1A Rh1A 2.4372(8)

loop_
_geom_torsion_atom_site_label_1
_geom_torsion_atom_site_label_2
_geom_torsion_atom_site_label_3
_geom_torsion_atom_site_label_4
_geom_torsion
C9A C17A C16A C15A 0.7(6)
O1B C8B C9B C17B 0.6(6)
Rh1B C8B C9B C17B 177.6(3)
O1B C8B C9B C10B -178.8(3)
Rh1B C8B C9B C10B -1.7(4)
C17B C9B C10B N1B 178.7(3)
C8B C9B C10B N1B -1.9(4)
C17B C9B C10B C14B -0.8(5)
C8B C9B C10B C14B 178.6(3)
C16A C17A C9A C10A -0.1(5)
C16A C17A C9A C8A 179.6(3)
O1A C8A C9A C17A -1.4(5)
Rh1A C8A C9A C17A -178.5(3)
O1A C8A C9A C10A 178.3(3)
Rh1A C8A C9A C10A 1.1(4)
C17A C9A C10A N1A -179.7(3)
C8A C9A C10A N1A 0.6(4)
C17A C9A C10A C14A -0.2(5)
C8A C9A C10A C14A -179.9(3)
C17A C16A C15A C14A -0.9(6)
C13A C12A C11A N1A 0.5(5)
C10B C9B C17B C16B 1.2(5)
C8B C9B C17B C16B -178.1(3)
C15B C16B C17B C9B -0.1(5)
C17B C16B C15B C14B -1.6(5)
N1A C10A C14A C13A -0.8(5)
C9A C10A C14A C13A 179.7(3)
N1A C10A C14A C15A 179.4(3)
C9A C10A C14A C15A -0.1(5)
C16A C15A C14A C10A 0.6(5)
C16A C15A C14A C13A -179.1(4)
C6A C1A C2A C3A 1.1(3)
Rh1A C1A C2A C3A 118.4(3)
N1B C10B C14B C15B 179.7(3)
C9B C10B C14B C15B -0.8(5)
N1B C10B C14B C13B 1.5(5)
C9B C10B C14B C13B -179.1(3)
C16B C15B C14B C10B 2.0(5)
C16B C15B C14B C13B -179.9(3)
C12B C13B C14B C10B 0.1(5)
C12B C13B C14B C15B -178.0(4)
C2A C1A C6A C5A 66.0(3)
Rh1A C1A C6A C5A -60.0(3)
C2A C1A C6A C7A -37.8(3)
Rh1A C1A C6A C7A -163.8(2)
C2B C1B C6B C5B -65.1(3)
Rh1B C1B C6B C5B 61.0(3)
C2B C1B C6B C7B 39.1(3)
Rh1B C1B C6B C7B 165.3(2)
C11A C12A C13A C14A 1.1(5)
C10A C14A C13A C12A -1.0(5)
C15A C14A C13A C12A 178.8(4)
C6B C1B C2B C3B -3.0(4)
Rh1B C1B C2B C3B -120.9(3)
C1A C2A C3A C4A -68.0(3)
C1A C2A C3A C7A 36.2(3)
C1B C2B C3B C4B 69.5(4)
C1B C2B C3B C7B -34.7(4)
C19A C18A C23A C22A -0.4(5)
P1A C18A C23A C22A -173.9(3)
C24A C25A C26A C27A -1.0(5)
C14B C13B C12B C11B -0.2(6)
N1B C11B C12B C13B -1.4(6)
C7A C6A C5A C4A 33.3(4)
C1A C6A C5A C4A -70.4(4)
C33A C32A C31A C30A 0.0(5)
C35A C30A C31A C32A 0.6(5)
P1A C30A C31A C32A 179.1(3)
C35B C30B C31B C32B 0.9(6)
P1B C30B C31B C32B -178.1(3)
C23A C18A C19A C20A -0.5(5)
P1A C18A C19A C20A 172.9(3)
C31B C30B C35B C34B -2.4(5)
P1B C30B C35B C34B 176.6(3)
F3B C33B C34B C35B 178.5(3)
C32B C33B C34B C35B -1.1(6)
C30B C35B C34B C33B 2.5(6)
C24B C25B C26B C27B 1.3(6)
C4A C3A C7A C6A 49.8(3)
C2A C3A C7A C6A -58.5(3)
C5A C6A C7A C3A -49.7(3)
C1A C6A C7A C3A 59.4(3)
C25B C26B C27B F2B -178.7(4)
C25B C26B C27B C28B 1.9(6)
C6A C5A C4A C3A -0.1(4)
C7A C3A C4A C5A -33.3(4)
C2A C3A C4A C5A 70.4(4)
C25A C26A C27A F2A -179.0(3)
C25A C26A C27A C28A 1.6(6)
F2A C27A C28A C29A 179.8(3)
C26A C27A C28A C29A -0.9(5)
C24A C29A C28A C27A -0.5(5)
C26A C25A C24A C29A -0.3(5)
C26A C25A C24A P1A 176.5(3)
C28A C29A C24A C25A 1.0(5)
C28A C29A C24A P1A -175.9(3)
F1A C21A C20A C19A -179.4(3)
C22A C21A C20A C19A -0.1(6)
C18A C19A C20A C21A 0.7(6)
C19B C18B C23B C22B 0.8(6)
P1B C18B C23B C22B 178.9(3)
F1A C21A C22A C23A 178.6(3)
C20A C21A C22A C23A -0.8(6)
C18A C23A C22A C21A 1.0(6)
C31A C32A C33A F3A 179.4(3)
C31A C32A C33A C34A -0.4(6)
C35A C34A C33A F3A -179.8(3)
C35A C34A C33A C32A 0.0(6)
C33A C34A C35A C30A 0.7(6)
C31A C30A C35A C34A -1.0(5)
P1A C30A C35A C34A -179.4(3)
C7B C6B C5B C4B -32.9(4)
C1B C6B C5B C4B 70.6(4)
C23B C18B C19B C20B -1.1(6)
P1B C18B C19B C20B -179.2(3)
C26B C25B C24B C29B -3.2(5)
C26B C25B C24B P1B 179.2(3)
C18B C19B C20B C21B 0.4(6)
C25B C24B C29B C28B 2.1(6)
P1B C24B C29B C28B 179.5(4)
F3B C33B C32B C31B -180.0(4)
C34B C33B C32B C31B -0.3(6)
C30B C31B C32B C33B 0.4(6)
C6B C5B C4B C3B -0.3(4)
C7B C3B C4B C5B 33.8(4)
C2B C3B C4B C5B -70.7(4)
C19B C20B C21B F1 -179.1(4)
C19B C20B C21B C22B 0.6(6)
C4B C3B C7B C6B -49.9(4)
C2B C3B C7B C6B 57.9(4)
C5B C6B C7B C3B 49.9(4)
C1B C6B C7B C3B -59.6(3)
F1 C21B C22B C23B 178.9(4)
C20B C21B C22B C23B -0.8(7)
C18B C23B C22B C21B 0.1(6)
F2B C27B C28B C29B 177.6(4)
C26B C27B C28B C29B -3.0(7)
C24B C29B C28B C27B 0.9(7)
C12B C11B N1B C10B 3.0(5)
C12B C11B N1B Rh1B 174.8(3)
C9B C10B N1B C11B 177.5(3)
C14B C10B N1B C11B -3.0(5)
C9B C10B N1B Rh1B 4.3(4)
C14B C10B N1B Rh1B -176.2(3)
C12A C11A N1A C10A -2.3(5)
C12A C11A N1A Rh1A -177.7(3)
C9A C10A N1A C11A -178.1(3)
C14A C10A N1A C11A 2.4(5)
C9A C10A N1A Rh1A -1.9(4)
C14A C10A N1A Rh1A 178.6(3)
C29B C24B P1B C18B 131.4(3)
C25B C24B P1B C18B -51.1(3)
C29B C24B P1B C30B 25.1(4)
C25B C24B P1B C30B -157.4(3)
C29B C24B P1B Rh1B -102.0(3)
C25B C24B P1B Rh1B 75.4(3)
C23B C18B P1B C24B 156.3(3)
C19B C18B P1B C24B -25.5(3)
C23B C18B P1B C30B -97.7(3)
C19B C18B P1B C30B 80.4(3)
C23B C18B P1B Rh1B 25.8(3)
C19B C18B P1B Rh1B -156.1(3)
C31B C30B P1B C24B 93.1(3)
C35B C30B P1B C24B -85.9(3)
C31B C30B P1B C18B -13.0(3)
C35B C30B P1B C18B 168.0(3)
C31B C30B P1B Rh1B -136.2(3)
C35B C30B P1B Rh1B 44.8(3)
C23A C18A P1A C30A 177.5(3)
C19A C18A P1A C30A 4.1(3)
C23A C18A P1A C24A -76.3(3)
C19A C18A P1A C24A 110.3(3)
C23A C18A P1A Rh1A 52.6(3)
C19A C18A P1A Rh1A -120.7(3)
C31A C30A P1A C18A -97.2(3)
C35A C30A P1A C18A 81.2(3)
C31A C30A P1A C24A 152.8(3)
C35A C30A P1A C24A -28.8(3)
C31A C30A P1A Rh1A 22.2(3)
C35A C30A P1A Rh1A -159.4(3)
C25A C24A P1A C18A 21.8(3)
C29A C24A P1A C18A -161.4(3)
C25A C24A P1A C30A 129.8(3)
C29A C24A P1A C30A -53.4(3)
C25A C24A P1A Rh1A -100.9(3)
C29A C24A P1A Rh1A 75.8(3)
